data_2204740
loop_
_publ_author_name
'Comerlato, Nadia M.'
'Ferreira, Glaucio B.'
'Howie, R. Alan'
'Wardell, James L.'

_publ_section_title
;
 Bis(tetraphenylarsonium)
 tris(2-thioxo-1,3-dithiole-4,5-dithiolato)stannate(IV) acetone solvate
 at 120K
;
_journal_issue 12
_journal_name_full 'Acta Crystallographica Section E'
_journal_page_first m1781
_journal_page_last m1783
_journal_paper_doi 10.1107/S1600536804027424
_journal_volume 60
_journal_year 2004
_chemical_formula_iupac '(C24 H20 As)2 [Sn (C3 S5)3], C3 H6 O'
_chemical_formula_moiety '2C24 H20 As +, C9 S15 Sn 2-, C3 H6 O'
_chemical_formula_sum 'C60 H46 As2 O S15 Sn'
_chemical_formula_weight 1532.40
_chemical_name_systematic
;Bis(tetraphenylarsonium)
 tris(2-thioxo-1,3-dithiole-4,5-dithiolato)stannate(IV)
acetone solvate
;
_space_group_IT_number 2
_symmetry_cell_setting triclinic
_symmetry_space_group_name_Hall '-P 1'
_symmetry_space_group_name_H-M 'P -1'
_atom_sites_solution_hydrogens geom
_atom_sites_solution_primary heavy
_atom_sites_solution_secondary difmap
_cell_angle_alpha 99.0800(12)
_cell_angle_beta 99.966(2)
_cell_angle_gamma 101.187(2)
_cell_formula_units_Z 2
_cell_length_a 11.2238(3)
_cell_length_b 14.7826(5)
_cell_length_c 19.9333(7)
_cell_measurement_reflns_used 20626
_cell_measurement_temperature 120(2)
_cell_measurement_theta_max 27.48
_cell_measurement_theta_min 2.91
_cell_volume 3132.16(18)
_computing_cell_refinement 'DENZO and COLLECT'
_computing_data_collection 'DENZO (Otwinowski & Minor, 1997) and COLLECT (Hooft, 1998)'
_computing_data_reduction 'DENZO and COLLECT'
_computing_molecular_graphics 'ORTEP-3 for Windows (Farrugia, 1997)'
_computing_publication_material 'SHELXL97 and PLATON (Spek, 2003)'
_computing_structure_refinement 'SHELXL97 (Sheldrick, 1997)'
_computing_structure_solution 'SHELXS97 (Sheldrick, 1997)'
_diffrn_ambient_temperature 120(2)
_diffrn_detector_area_resol_mean 9.091
_diffrn_measured_fraction_theta_full 0.983
_diffrn_measured_fraction_theta_max 0.983
_diffrn_measurement_device_type 'Nonius KappaCCD area-detector'
_diffrn_measurement_method '\f and \w scans to fill the Ewald sphere'
_diffrn_radiation_monochromator graphite
_diffrn_radiation_source 'Enraf--Nonius FR591 rotating anode'
_diffrn_radiation_type MoK\a
_diffrn_radiation_wavelength 0.71073
_diffrn_reflns_av_R_equivalents 0.0741
_diffrn_reflns_av_sigmaI/netI 0.1259
_diffrn_reflns_limit_h_max 14
_diffrn_reflns_limit_h_min -14
_diffrn_reflns_limit_k_max 19
_diffrn_reflns_limit_k_min -19
_diffrn_reflns_limit_l_max 25
_diffrn_reflns_limit_l_min -25
_diffrn_reflns_number 43056
_diffrn_reflns_theta_full 27.49
_diffrn_reflns_theta_max 27.49
_diffrn_reflns_theta_min 3.05
_diffrn_standards_decay_% 0
_diffrn_standards_number 0
_exptl_absorpt_coefficient_mu 1.997
_exptl_absorpt_correction_T_max 0.943
_exptl_absorpt_correction_T_min 0.891
_exptl_absorpt_correction_type multi-scan
_exptl_absorpt_process_details '(SORTAV; Blessing, 1995, 1997)'
_exptl_crystal_colour red
_exptl_crystal_density_diffrn 1.625
_exptl_crystal_density_method 'not measured'
_exptl_crystal_description rod
_exptl_crystal_F_000 1540
_exptl_crystal_size_max 0.36
_exptl_crystal_size_mid 0.10
_exptl_crystal_size_min 0.03
_refine_diff_density_max 0.901
_refine_diff_density_min -0.793
_refine_ls_extinction_method none
_refine_ls_goodness_of_fit_ref 0.927
_refine_ls_hydrogen_treatment constr
_refine_ls_matrix_type full
_refine_ls_number_parameters 714
_refine_ls_number_reflns 14151
_refine_ls_number_restraints 0
_refine_ls_restrained_S_all 0.927
_refine_ls_R_factor_all 0.1074
_refine_ls_R_factor_gt 0.0453
_refine_ls_shift/su_max 0.001
_refine_ls_shift/su_mean 0.000
_refine_ls_structure_factor_coef Fsqd
_refine_ls_weighting_details 'calc w=1/[\s^2^(Fo^2^)+(0.0212P)^2^] where P=(Fo^2^+2Fc^2^)/3'
_refine_ls_weighting_scheme calc
_refine_ls_wR_factor_gt 0.0668
_refine_ls_wR_factor_ref 0.0793
_reflns_number_gt 8442
_reflns_number_total 14151
_reflns_threshold_expression I>2\s(I)
_cod_data_source_file lh6303.cif
_cod_data_source_block I
_cod_depositor_comments
;
The following automatic conversions were performed:
'_symmetry_cell_setting' value 'Triclinic' changed to 'triclinic'
according to '/home/saulius/struct/CIF-dictionaries/cif_core.dic'
dictionary named 'cif_core.dic' version 2.4.1 from 2010-06-29.

Automatic conversion script
Id: cif_fix_enum 1527 2010-12-29 10:47:43Z saulius 

The following automatic conversions were performed:

'_symmetry_cell_setting' value 'Triclinic' changed to 'triclinic'
according to /home/saulius/struct/CIF-dictionaries/cif_core.dic
dictionary named 'cif_core.dic' version 2.4.1 from 2010-06-29.

Automatic conversion script
Id: cif_fix_values 1715 2011-07-08 13:25:40Z adriana 
;
_cod_original_cell_volume 3132.15(17)
_cod_database_code 2204740
_cod_database_fobs_code 2204740

loop_
_symmetry_equiv_pos_as_xyz
'x, y, z'
'-x, -y, -z'

loop_
_atom_site_label
_atom_site_fract_x
_atom_site_fract_y
_atom_site_fract_z
_atom_site_U_iso_or_equiv
_atom_site_adp_type
_atom_site_calc_flag
_atom_site_refinement_flags
_atom_site_occupancy
_atom_site_type_symbol
Sn1 0.31660(2) 0.484116(19) 0.220202(15) 0.01932(8) Uani d . 1 Sn
S1 0.22146(9) 0.33307(7) 0.25654(6) 0.0258(3) Uani d . 1 S
S2 0.47220(9) 0.38963(7) 0.18582(6) 0.0241(3) Uani d . 1 S
C1 0.3590(3) 0.2966(3) 0.2760(2) 0.0215(10) Uani d . 1 C
C2 0.4597(3) 0.3184(3) 0.2466(2) 0.0223(10) Uani d . 1 C
S3 0.37496(9) 0.22662(8) 0.33834(6) 0.0305(3) Uani d . 1 S
S4 0.58592(9) 0.27134(7) 0.27632(6) 0.0281(3) Uani d . 1 S
C3 0.5232(3) 0.2111(3) 0.3339(2) 0.0270(10) Uani d . 1 C
S5 0.59587(10) 0.14739(8) 0.38049(7) 0.0389(3) Uani d . 1 S
S6 0.19519(9) 0.44182(7) 0.09420(6) 0.0257(3) Uani d . 1 S
S7 0.12576(9) 0.54656(7) 0.23877(6) 0.0256(3) Uani d . 1 S
C4 0.1407(3) 0.5454(3) 0.1029(2) 0.0240(10) Uani d . 1 C
C5 0.1125(3) 0.5869(3) 0.1616(2) 0.0228(10) Uani d . 1 C
S8 0.14237(9) 0.60875(8) 0.03591(6) 0.0288(3) Uani d . 1 S
S9 0.08514(9) 0.70003(7) 0.16099(6) 0.0286(3) Uani d . 1 S
C6 0.1066(3) 0.7081(3) 0.0766(2) 0.0276(11) Uani d . 1 C
S10 0.09939(10) 0.80286(8) 0.04425(7) 0.0362(3) Uani d . 1 S
S11 0.43187(9) 0.55017(7) 0.34460(6) 0.0231(2) Uani d . 1 S
S12 0.43487(9) 0.62976(7) 0.18853(6) 0.0232(3) Uani d . 1 S
C7 0.5226(3) 0.6537(3) 0.3316(2) 0.0198(9) Uani d . 1 C
C8 0.5233(3) 0.6841(3) 0.2705(2) 0.0201(10) Uani d . 1 C
S13 0.62314(9) 0.72711(7) 0.40456(6) 0.0260(3) Uani d . 1 S
S14 0.62818(9) 0.79085(7) 0.27672(6) 0.0225(2) Uani d . 1 S
C9 0.6866(3) 0.8149(3) 0.3648(2) 0.0219(10) Uani d . 1 C
S15 0.79269(10) 0.91093(8) 0.40699(6) 0.0335(3) Uani d . 1 S
As1 0.10599(3) 0.68939(3) 0.45402(2) 0.01758(10) Uani d . 1 As
C10 0.1910(3) 0.5913(3) 0.4662(2) 0.0162(9) Uani d . 1 C
C11 0.1458(3) 0.5016(3) 0.4263(2) 0.0207(10) Uani d . 1 C
H11 0.0712 0.4874 0.3919 0.025 Uiso calc R 1 H
C12 0.2115(3) 0.4325(3) 0.4373(2) 0.0245(10) Uani d . 1 C
H12 0.1818 0.3708 0.4100 0.029 Uiso calc R 1 H
C13 0.3197(4) 0.4532(3) 0.4876(2) 0.0261(11) Uani d . 1 C
H13 0.3631 0.4055 0.4955 0.031 Uiso calc R 1 H
C14 0.3646(3) 0.5435(3) 0.5265(2) 0.0238(10) Uani d . 1 C
H14 0.4391 0.5577 0.5609 0.029 Uiso calc R 1 H
C15 0.3018(3) 0.6127(3) 0.5156(2) 0.0210(10) Uani d . 1 C
H15 0.3337 0.6750 0.5417 0.025 Uiso calc R 1 H
C16 0.2186(3) 0.7909(3) 0.4335(2) 0.0177(9) Uani d . 1 C
C17 0.2347(3) 0.8822(3) 0.4695(2) 0.0224(10) Uani d . 1 C
H17 0.1884 0.8957 0.5040 0.027 Uiso calc R 1 H
C18 0.3201(3) 0.9534(3) 0.4542(2) 0.0271(10) Uani d . 1 C
H18 0.3321 1.0165 0.4779 0.033 Uiso calc R 1 H
C19 0.3876(3) 0.9322(3) 0.4045(2) 0.0250(10) Uani d . 1 C
H19 0.4478 0.9807 0.3952 0.030 Uiso calc R 1 H
C20 0.3683(3) 0.8420(3) 0.3685(2) 0.0271(11) Uani d . 1 C
H20 0.4137 0.8290 0.3335 0.032 Uiso calc R 1 H
C21 0.2842(3) 0.7699(3) 0.3823(2) 0.0220(10) Uani d . 1 C
H21 0.2713 0.7073 0.3573 0.026 Uiso calc R 1 H
C22 0.0522(3) 0.7332(3) 0.5365(2) 0.0189(9) Uani d . 1 C
C23 -0.0309(3) 0.7916(3) 0.5315(2) 0.0243(10) Uani d . 1 C
H23 -0.0622 0.8057 0.4879 0.029 Uiso calc R 1 H
C24 -0.0678(4) 0.8291(3) 0.5907(3) 0.0323(11) Uani d . 1 C
H24 -0.1246 0.8690 0.5879 0.039 Uiso calc R 1 H
C25 -0.0216(4) 0.8081(3) 0.6538(2) 0.0322(11) Uani d . 1 C
H25 -0.0454 0.8351 0.6944 0.039 Uiso calc R 1 H
C26 0.0586(4) 0.7484(3) 0.6587(2) 0.0306(11) Uani d . 1 C
H26 0.0872 0.7325 0.7021 0.037 Uiso calc R 1 H
C27 0.0973(3) 0.7118(3) 0.5998(2) 0.0221(10) Uani d . 1 C
H27 0.1544 0.6722 0.6029 0.027 Uiso calc R 1 H
C28 -0.0362(3) 0.6461(3) 0.3802(2) 0.0162(9) Uani d . 1 C
C29 -0.0462(3) 0.6898(3) 0.3233(2) 0.0205(10) Uani d . 1 C
H29 0.0174 0.7415 0.3212 0.025 Uiso calc R 1 H
C30 -0.1498(3) 0.6573(3) 0.2697(2) 0.0266(10) Uani d . 1 C
H30 -0.1582 0.6871 0.2308 0.032 Uiso calc R 1 H
C31 -0.2410(3) 0.5813(3) 0.2729(2) 0.0279(11) Uani d . 1 C
H31 -0.3112 0.5581 0.2356 0.033 Uiso calc R 1 H
C32 -0.2308(3) 0.5389(3) 0.3297(2) 0.0246(10) Uani d . 1 C
H32 -0.2944 0.4871 0.3314 0.030 Uiso calc R 1 H
C33 -0.1292(3) 0.5712(3) 0.3841(2) 0.0227(10) Uani d . 1 C
H33 -0.1229 0.5425 0.4236 0.027 Uiso calc R 1 H
As2 0.22529(3) -0.01399(3) 0.87463(2) 0.01908(11) Uani d . 1 As
C34 0.3772(3) 0.0369(3) 0.8490(2) 0.0206(10) Uani d . 1 C
C35 0.4079(3) -0.0055(3) 0.7892(2) 0.0232(10) Uani d . 1 C
H35 0.3535 -0.0601 0.7599 0.028 Uiso calc R 1 H
C36 0.5205(3) 0.0337(3) 0.7730(2) 0.0266(11) Uani d . 1 C
H36 0.5432 0.0056 0.7322 0.032 Uiso calc R 1 H
C37 0.5987(4) 0.1132(3) 0.8160(2) 0.0293(11) Uani d . 1 C
H37 0.6753 0.1391 0.8047 0.035 Uiso calc R 1 H
C38 0.5674(3) 0.1552(3) 0.8750(2) 0.0298(11) Uani d . 1 C
H38 0.6215 0.2102 0.9041 0.036 Uiso calc R 1 H
C39 0.4555(3) 0.1166(3) 0.8918(2) 0.0248(10) Uani d . 1 C
H39 0.4332 0.1449 0.9326 0.030 Uiso calc R 1 H
C40 0.2337(3) 0.0481(3) 0.9670(2) 0.0191(9) Uani d . 1 C
C41 0.1825(3) 0.1263(3) 0.9782(2) 0.0258(10) Uani d . 1 C
H41 0.1364 0.1451 0.9402 0.031 Uiso calc R 1 H
C42 0.1997(4) 0.1764(3) 1.0452(2) 0.0332(11) Uani d . 1 C
H42 0.1635 0.2290 1.0535 0.040 Uiso calc R 1 H
C43 0.2689(4) 0.1504(3) 1.1000(2) 0.0316(11) Uani d . 1 C
H43 0.2822 0.1859 1.1458 0.038 Uiso calc R 1 H
C44 0.3193(4) 0.0720(3) 1.0878(3) 0.0341(12) Uani d . 1 C
H44 0.3669 0.0539 1.1256 0.041 Uiso calc R 1 H
C45 0.3010(3) 0.0211(3) 1.0224(2) 0.0260(10) Uani d . 1 C
H45 0.3344 -0.0331 1.0146 0.031 Uiso calc R 1 H
C46 0.2145(3) -0.1450(3) 0.8706(2) 0.0185(9) Uani d . 1 C
C47 0.1008(4) -0.2095(3) 0.8511(2) 0.0259(10) Uani d . 1 C
H47 0.0264 -0.1890 0.8384 0.031 Uiso calc R 1 H
C48 0.0965(4) -0.3036(3) 0.8503(2) 0.0339(11) Uani d . 1 C
H48 0.0189 -0.3480 0.8361 0.041 Uiso calc R 1 H
C49 0.2026(4) -0.3335(3) 0.8697(2) 0.0351(12) Uani d . 1 C
H49 0.1983 -0.3985 0.8690 0.042 Uiso calc R 1 H
C50 0.3170(4) -0.2694(3) 0.8905(2) 0.0363(12) Uani d . 1 C
H50 0.3906 -0.2906 0.9039 0.044 Uiso calc R 1 H
C51 0.3234(4) -0.1752(3) 0.8916(2) 0.0291(11) Uani d . 1 C
H51 0.4010 -0.1310 0.9065 0.035 Uiso calc R 1 H
C52 0.0856(3) 0.0065(3) 0.8148(2) 0.0194(9) Uani d . 1 C
C53 0.0986(3) 0.0386(3) 0.7547(2) 0.0227(10) Uani d . 1 C
H53 0.1779 0.0509 0.7430 0.027 Uiso calc R 1 H
C54 -0.0039(4) 0.0532(3) 0.7110(2) 0.0304(11) Uani d . 1 C
H54 0.0049 0.0753 0.6695 0.037 Uiso calc R 1 H
C55 -0.1190(4) 0.0349(3) 0.7289(2) 0.0341(12) Uani d . 1 C
H55 -0.1895 0.0445 0.6993 0.041 Uiso calc R 1 H
C56 -0.1322(4) 0.0031(3) 0.7889(2) 0.0349(12) Uani d . 1 C
H56 -0.2116 -0.0094 0.8005 0.042 Uiso calc R 1 H
C57 -0.0297(3) -0.0110(3) 0.8329(2) 0.0274(11) Uani d . 1 C
H57 -0.0384 -0.0324 0.8747 0.033 Uiso calc R 1 H
O1 0.7306(3) 0.7250(3) 0.11497(19) 0.0523(10) Uani d . 1 O
C58 0.6757(5) 0.6490(4) 0.0771(3) 0.0495(14) Uani d . 1 C
C59 0.5588(4) 0.6405(3) 0.0192(2) 0.0462(13) Uani d . 1 C
H59A 0.4876 0.5977 0.0282 0.069 Uiso calc R 1 H
H59B 0.5749 0.6158 -0.0261 0.069 Uiso calc R 1 H
H59C 0.5405 0.7027 0.0192 0.069 Uiso calc R 1 H
C60 0.7210(4) 0.5618(3) 0.0854(3) 0.0519(14) Uani d . 1 C
H60A 0.8022 0.5789 0.1174 0.078 Uiso calc R 1 H
H60B 0.7288 0.5294 0.0401 0.078 Uiso calc R 1 H
H60C 0.6617 0.5202 0.1041 0.078 Uiso calc R 1 H

loop_
_atom_site_aniso_label
_atom_site_aniso_U_11
_atom_site_aniso_U_22
_atom_site_aniso_U_33
_atom_site_aniso_U_12
_atom_site_aniso_U_13
_atom_site_aniso_U_23
Sn1 0.01975(15) 0.01821(17) 0.02061(19) 0.00369(11) 0.00614(12) 0.00437(14)
S1 0.0259(6) 0.0219(6) 0.0309(8) 0.0022(4) 0.0099(5) 0.0084(5)
S2 0.0271(6) 0.0254(6) 0.0262(7) 0.0110(5) 0.0115(5) 0.0112(5)
C1 0.033(2) 0.013(2) 0.018(3) 0.0033(17) 0.0047(19) 0.005(2)
C2 0.024(2) 0.024(3) 0.019(3) 0.0057(18) 0.0017(19) 0.006(2)
S3 0.0357(6) 0.0265(7) 0.0264(8) -0.0010(5) 0.0032(5) 0.0103(6)
S4 0.0285(6) 0.0243(7) 0.0312(8) 0.0063(5) 0.0006(5) 0.0104(6)
C3 0.034(2) 0.010(2) 0.028(3) -0.0072(17) -0.003(2) 0.001(2)
S5 0.0419(7) 0.0257(7) 0.0405(9) -0.0021(5) -0.0117(6) 0.0157(6)
S6 0.0314(6) 0.0212(6) 0.0238(7) 0.0082(5) 0.0033(5) 0.0018(5)
S7 0.0244(6) 0.0264(7) 0.0277(7) 0.0074(5) 0.0092(5) 0.0042(5)
C4 0.019(2) 0.023(3) 0.026(3) 0.0050(17) -0.0032(19) 0.004(2)
C5 0.015(2) 0.019(2) 0.032(3) 0.0049(17) 0.0027(19) -0.002(2)
S8 0.0322(6) 0.0283(7) 0.0269(7) 0.0097(5) 0.0035(5) 0.0081(6)
S9 0.0274(6) 0.0271(7) 0.0344(8) 0.0099(5) 0.0096(5) 0.0068(6)
C6 0.017(2) 0.022(3) 0.047(3) 0.0078(17) 0.008(2) 0.012(2)
S10 0.0386(7) 0.0337(7) 0.0411(9) 0.0150(5) 0.0075(6) 0.0138(6)
S11 0.0258(6) 0.0226(6) 0.0198(7) 0.0004(4) 0.0042(5) 0.0080(5)
S12 0.0249(6) 0.0222(6) 0.0211(7) 0.0006(4) 0.0031(5) 0.0081(5)
C7 0.019(2) 0.018(2) 0.020(3) 0.0025(16) 0.0027(18) 0.003(2)
C8 0.017(2) 0.018(2) 0.027(3) 0.0047(16) 0.0049(18) 0.007(2)
S13 0.0283(6) 0.0239(6) 0.0236(7) 0.0017(5) 0.0035(5) 0.0057(5)
S14 0.0218(5) 0.0203(6) 0.0251(7) 0.0023(4) 0.0052(5) 0.0068(5)
C9 0.020(2) 0.024(2) 0.024(3) 0.0067(17) 0.0081(18) 0.007(2)
S15 0.0340(6) 0.0256(7) 0.0346(8) -0.0028(5) 0.0049(5) 0.0020(6)
As1 0.0175(2) 0.0167(2) 0.0183(3) 0.00286(16) 0.00455(18) 0.0034(2)
C10 0.020(2) 0.016(2) 0.014(2) 0.0032(16) 0.0066(18) 0.0049(19)
C11 0.018(2) 0.025(3) 0.020(3) 0.0017(18) 0.0074(18) 0.006(2)
C12 0.030(2) 0.017(2) 0.032(3) 0.0066(19) 0.017(2) 0.008(2)
C13 0.028(2) 0.022(3) 0.039(3) 0.0116(19) 0.018(2) 0.020(2)
C14 0.016(2) 0.036(3) 0.023(3) 0.0083(19) 0.0040(18) 0.013(2)
C15 0.021(2) 0.024(2) 0.017(3) 0.0052(18) 0.0055(18) 0.000(2)
C16 0.016(2) 0.016(2) 0.022(3) 0.0038(16) 0.0063(18) 0.004(2)
C17 0.026(2) 0.022(3) 0.019(3) 0.0014(18) 0.0073(19) 0.005(2)
C18 0.034(3) 0.015(2) 0.027(3) 0.0006(19) -0.001(2) 0.002(2)
C19 0.021(2) 0.027(3) 0.026(3) -0.0012(18) 0.0038(19) 0.014(2)
C20 0.022(2) 0.032(3) 0.034(3) 0.0091(19) 0.013(2) 0.013(2)
C21 0.023(2) 0.023(2) 0.021(3) 0.0041(18) 0.0095(19) 0.004(2)
C22 0.018(2) 0.018(2) 0.018(3) -0.0025(17) 0.0092(18) 0.002(2)
C23 0.032(2) 0.020(2) 0.022(3) 0.0061(19) 0.010(2) 0.005(2)
C24 0.034(3) 0.024(3) 0.037(3) 0.004(2) 0.013(2) 0.001(2)
C25 0.035(3) 0.023(3) 0.034(3) -0.006(2) 0.017(2) -0.003(2)
C26 0.033(3) 0.035(3) 0.019(3) -0.002(2) 0.006(2) 0.003(2)
C27 0.019(2) 0.023(2) 0.022(3) -0.0010(17) 0.0049(19) 0.004(2)
C28 0.0114(19) 0.021(2) 0.014(2) 0.0046(16) 0.0007(16) -0.0021(19)
C29 0.017(2) 0.024(2) 0.023(3) 0.0098(17) 0.0051(19) 0.004(2)
C30 0.025(2) 0.038(3) 0.022(3) 0.015(2) 0.009(2) 0.008(2)
C31 0.015(2) 0.040(3) 0.023(3) 0.0054(19) -0.0006(19) -0.006(2)
C32 0.019(2) 0.027(3) 0.027(3) 0.0020(18) 0.010(2) 0.002(2)
C33 0.022(2) 0.025(3) 0.022(3) 0.0063(18) 0.0043(19) 0.004(2)
As2 0.0164(2) 0.0180(2) 0.0227(3) 0.00394(16) 0.00378(18) 0.0039(2)
C34 0.015(2) 0.017(2) 0.031(3) 0.0055(17) 0.0035(19) 0.010(2)
C35 0.022(2) 0.020(2) 0.029(3) 0.0083(18) 0.0018(19) 0.008(2)
C36 0.025(2) 0.026(3) 0.035(3) 0.0099(19) 0.012(2) 0.014(2)
C37 0.021(2) 0.028(3) 0.045(3) 0.008(2) 0.009(2) 0.022(3)
C38 0.018(2) 0.024(3) 0.043(3) -0.0007(18) 0.001(2) 0.008(2)
C39 0.024(2) 0.023(3) 0.027(3) 0.0080(18) 0.005(2) 0.000(2)
C40 0.016(2) 0.019(2) 0.019(3) -0.0014(17) 0.0023(18) 0.002(2)
C41 0.032(2) 0.022(3) 0.023(3) 0.0106(19) 0.002(2) 0.002(2)
C42 0.039(3) 0.023(3) 0.036(3) 0.011(2) 0.008(2) -0.003(2)
C43 0.032(3) 0.034(3) 0.020(3) -0.004(2) 0.004(2) -0.007(2)
C44 0.027(2) 0.042(3) 0.032(3) 0.004(2) 0.003(2) 0.013(3)
C45 0.031(2) 0.027(3) 0.023(3) 0.0113(19) 0.008(2) 0.007(2)
C46 0.025(2) 0.016(2) 0.018(3) 0.0069(17) 0.0092(18) 0.0044(19)
C47 0.033(2) 0.027(3) 0.018(3) 0.0057(19) 0.004(2) 0.006(2)
C48 0.045(3) 0.024(3) 0.026(3) -0.006(2) 0.005(2) 0.004(2)
C49 0.059(3) 0.021(3) 0.031(3) 0.011(2) 0.020(3) 0.009(2)
C50 0.048(3) 0.037(3) 0.038(3) 0.026(2) 0.022(2) 0.016(3)
C51 0.025(2) 0.027(3) 0.039(3) 0.0106(19) 0.012(2) 0.008(2)
C52 0.017(2) 0.016(2) 0.024(3) 0.0047(16) 0.0019(18) 0.003(2)
C53 0.020(2) 0.021(2) 0.029(3) 0.0047(17) 0.0068(19) 0.009(2)
C54 0.042(3) 0.019(3) 0.032(3) 0.012(2) 0.006(2) 0.008(2)
C55 0.027(3) 0.043(3) 0.031(3) 0.018(2) -0.003(2) 0.005(3)
C56 0.023(2) 0.054(3) 0.032(3) 0.016(2) 0.009(2) 0.012(3)
C57 0.026(2) 0.040(3) 0.020(3) 0.013(2) 0.005(2) 0.008(2)
O1 0.057(2) 0.049(3) 0.047(3) 0.0056(18) 0.0026(19) 0.016(2)
C58 0.075(4) 0.054(4) 0.032(4) 0.025(3) 0.024(3) 0.020(3)
C59 0.072(4) 0.039(3) 0.024(3) 0.015(3) 0.008(3) -0.005(3)
C60 0.076(4) 0.062(4) 0.023(3) 0.031(3) 0.008(3) 0.010(3)

loop_
_atom_type_symbol
_atom_type_description
_atom_type_scat_dispersion_real
_atom_type_scat_dispersion_imag
_atom_type_scat_source
C C 0.0033 0.0016 'International Tables Vol C Tables 4.2.6.8 and 6.1.1.4'
H H 0.0000 0.0000 'International Tables Vol C Tables 4.2.6.8 and 6.1.1.4'
As As 0.0499 2.0058 'International Tables Vol C Tables 4.2.6.8 and 6.1.1.4'
O O 0.0106 0.0060 'International Tables Vol C Tables 4.2.6.8 and 6.1.1.4'
S S 0.1246 0.1234 'International Tables Vol C Tables 4.2.6.8 and 6.1.1.4'
Sn Sn -0.6537 1.4246 'International Tables Vol C Tables 4.2.6.8 and 6.1.1.4'

loop_
_geom_angle_atom_site_label_1
_geom_angle_atom_site_label_2
_geom_angle_atom_site_label_3
_geom_angle
_geom_angle_publ_flag
S12 Sn1 S11 87.42(3) y
S12 Sn1 S1 173.46(3) y
S11 Sn1 S1 89.51(3) y
S12 Sn1 S7 96.99(3) y
S11 Sn1 S7 93.20(4) y
S1 Sn1 S7 88.95(3) y
S12 Sn1 S2 91.63(3) y
S11 Sn1 S2 96.46(3) y
S1 Sn1 S2 82.97(3) y
S7 Sn1 S2 167.34(4) y
S12 Sn1 S6 86.64(3) y
S11 Sn1 S6 171.55(3) y
S1 Sn1 S6 97.00(4) y
S7 Sn1 S6 81.59(3) y
S2 Sn1 S6 89.70(3) y
C1 S1 Sn1 96.10(12) ?
C2 S2 Sn1 96.31(13) ?
C2 C1 S1 125.5(3) ?
C2 C1 S3 115.5(3) ?
S1 C1 S3 119.1(2) ?
C1 C2 S2 125.5(3) ?
C1 C2 S4 115.4(3) ?
S2 C2 S4 119.1(2) ?
C3 S3 C1 98.40(18) ?
C3 S4 C2 98.65(18) ?
S5 C3 S4 124.1(2) ?
S5 C3 S3 123.8(2) ?
S4 C3 S3 112.1(2) ?
C4 S6 Sn1 92.15(14) ?
C5 S7 Sn1 92.63(12) ?
C5 C4 S8 116.7(3) ?
C5 C4 S6 124.5(3) ?
S8 C4 S6 118.2(2) ?
C4 C5 S7 125.3(3) ?
C4 C5 S9 115.0(3) ?
S7 C5 S9 118.9(2) ?
C6 S8 C4 98.5(2) ?
C5 S9 C6 97.98(19) ?
S10 C6 S8 125.6(3) ?
S10 C6 S9 122.6(2) ?
S8 C6 S9 111.8(2) ?
C7 S11 Sn1 98.47(14) ?
C8 S12 Sn1 98.54(13) ?
C8 C7 S13 115.8(3) ?
C8 C7 S11 127.4(3) ?
S13 C7 S11 116.8(2) ?
C7 C8 S12 128.1(3) ?
C7 C8 S14 115.0(3) ?
S12 C8 S14 116.9(2) ?
C9 S13 C7 98.37(19) ?
C9 S14 C8 98.65(19) ?
S15 C9 S14 124.1(2) ?
S15 C9 S13 123.7(3) ?
S14 C9 S13 112.2(2) ?
C28 As1 C10 110.72(16) ?
C28 As1 C22 108.08(15) ?
C10 As1 C22 110.95(16) ?
C28 As1 C16 109.94(16) ?
C10 As1 C16 108.01(14) ?
C22 As1 C16 109.13(16) ?
C11 C10 C15 120.6(3) ?
C11 C10 As1 121.3(3) ?
C15 C10 As1 118.2(3) ?
C10 C11 C12 118.9(4) ?
C10 C11 H11 120.5 ?
C12 C11 H11 120.5 ?
C13 C12 C11 120.5(4) ?
C13 C12 H12 119.8 ?
C11 C12 H12 119.8 ?
C12 C13 C14 120.0(4) ?
C12 C13 H13 120.0 ?
C14 C13 H13 120.0 ?
C15 C14 C13 120.2(4) ?
C15 C14 H14 119.9 ?
C13 C14 H14 119.9 ?
C14 C15 C10 119.8(4) ?
C14 C15 H15 120.1 ?
C10 C15 H15 120.1 ?
C17 C16 C21 121.5(3) ?
C17 C16 As1 120.6(3) ?
C21 C16 As1 117.9(3) ?
C16 C17 C18 118.6(4) ?
C16 C17 H17 120.7 ?
C18 C17 H17 120.7 ?
C19 C18 C17 119.9(4) ?
C19 C18 H18 120.1 ?
C17 C18 H18 120.1 ?
C20 C19 C18 120.5(4) ?
C20 C19 H19 119.7 ?
C18 C19 H19 119.7 ?
C19 C20 C21 121.0(4) ?
C19 C20 H20 119.5 ?
C21 C20 H20 119.5 ?
C20 C21 C16 118.4(4) ?
C20 C21 H21 120.8 ?
C16 C21 H21 120.8 ?
C27 C22 C23 120.5(4) ?
C27 C22 As1 122.1(3) ?
C23 C22 As1 117.3(3) ?
C24 C23 C22 119.5(4) ?
C24 C23 H23 120.3 ?
C22 C23 H23 120.3 ?
C25 C24 C23 119.7(4) ?
C25 C24 H24 120.2 ?
C23 C24 H24 120.2 ?
C26 C25 C24 121.1(4) ?
C26 C25 H25 119.5 ?
C24 C25 H25 119.5 ?
C25 C26 C27 119.4(4) ?
C25 C26 H26 120.3 ?
C27 C26 H26 120.3 ?
C22 C27 C26 119.8(4) ?
C22 C27 H27 120.1 ?
C26 C27 H27 120.1 ?
C33 C28 C29 120.8(4) ?
C33 C28 As1 119.4(3) ?
C29 C28 As1 119.8(3) ?
C30 C29 C28 119.3(4) ?
C30 C29 H29 120.4 ?
C28 C29 H29 120.4 ?
C31 C30 C29 119.9(4) ?
C31 C30 H30 120.1 ?
C29 C30 H30 120.1 ?
C32 C31 C30 120.5(4) ?
C32 C31 H31 119.8 ?
C30 C31 H31 119.8 ?
C31 C32 C33 120.6(4) ?
C31 C32 H32 119.7 ?
C33 C32 H32 119.7 ?
C32 C33 C28 119.0(4) ?
C32 C33 H33 120.5 ?
C28 C33 H33 120.5 ?
C40 As2 C52 109.20(16) ?
C40 As2 C46 110.43(16) ?
C52 As2 C46 110.84(16) ?
C40 As2 C34 107.38(17) ?
C52 As2 C34 111.38(16) ?
C46 As2 C34 107.55(15) ?
C39 C34 C35 121.0(4) ?
C39 C34 As2 118.2(3) ?
C35 C34 As2 120.7(3) ?
C34 C35 C36 118.7(4) ?
C34 C35 H35 120.6 ?
C36 C35 H35 120.6 ?
C37 C36 C35 120.1(4) ?
C37 C36 H36 119.9 ?
C35 C36 H36 119.9 ?
C38 C37 C36 120.9(4) ?
C38 C37 H37 119.5 ?
C36 C37 H37 119.5 ?
C37 C38 C39 119.4(4) ?
C37 C38 H38 120.3 ?
C39 C38 H38 120.3 ?
C34 C39 C38 119.8(4) ?
C34 C39 H39 120.1 ?
C38 C39 H39 120.1 ?
C45 C40 C41 120.3(4) ?
C45 C40 As2 119.8(3) ?
C41 C40 As2 119.6(3) ?
C42 C41 C40 119.1(4) ?
C42 C41 H41 120.4 ?
C40 C41 H41 120.4 ?
C43 C42 C41 120.4(4) ?
C43 C42 H42 119.8 ?
C41 C42 H42 119.8 ?
C42 C43 C44 119.6(4) ?
C42 C43 H43 120.2 ?
C44 C43 H43 120.2 ?
C45 C44 C43 120.5(4) ?
C45 C44 H44 119.7 ?
C43 C44 H44 119.7 ?
C44 C45 C40 120.0(4) ?
C44 C45 H45 120.0 ?
C40 C45 H45 120.0 ?
C47 C46 C51 120.0(4) ?
C47 C46 As2 121.3(3) ?
C51 C46 As2 118.6(3) ?
C48 C47 C46 119.6(4) ?
C48 C47 H47 120.2 ?
C46 C47 H47 120.2 ?
C49 C48 C47 120.6(4) ?
C49 C48 H48 119.7 ?
C47 C48 H48 119.7 ?
C48 C49 C50 120.4(4) ?
C48 C49 H49 119.8 ?
C50 C49 H49 119.8 ?
C51 C50 C49 119.9(4) ?
C51 C50 H50 120.0 ?
C49 C50 H50 120.0 ?
C50 C51 C46 119.5(4) ?
C50 C51 H51 120.3 ?
C46 C51 H51 120.3 ?
C53 C52 C57 120.4(3) ?
C53 C52 As2 120.6(3) ?
C57 C52 As2 119.0(3) ?
C52 C53 C54 120.4(3) ?
C52 C53 H53 119.8 ?
C54 C53 H53 119.8 ?
C55 C54 C53 119.0(4) ?
C55 C54 H54 120.5 ?
C53 C54 H54 120.5 ?
C56 C55 C54 120.7(4) ?
C56 C55 H55 119.6 ?
C54 C55 H55 119.6 ?
C55 C56 C57 120.3(4) ?
C55 C56 H56 119.9 ?
C57 C56 H56 119.9 ?
C52 C57 C56 119.2(4) ?
C52 C57 H57 120.4 ?
C56 C57 H57 120.4 ?
O1 C58 C60 120.2(5) ?
O1 C58 C59 121.6(4) ?
C60 C58 C59 118.2(5) ?
C58 C59 H59A 109.5 ?
C58 C59 H59B 109.5 ?
H59A C59 H59B 109.5 ?
C58 C59 H59C 109.5 ?
H59A C59 H59C 109.5 ?
H59B C59 H59C 109.5 ?
C58 C60 H60A 109.5 ?
C58 C60 H60B 109.5 ?
H60A C60 H60B 109.5 ?
C58 C60 H60C 109.5 ?
H60A C60 H60C 109.5 ?
H60B C60 H60C 109.5 ?

loop_
_geom_bond_atom_site_label_1
_geom_bond_atom_site_label_2
_geom_bond_distance
_geom_bond_publ_flag
Sn1 S12 2.5310(10) y
Sn1 S11 2.5320(11) y
Sn1 S1 2.5503(10) y
Sn1 S7 2.5517(10) y
Sn1 S2 2.5553(10) y
Sn1 S6 2.5585(12) y
S1 C1 1.734(4) ?
S2 C2 1.732(4) ?
C1 C2 1.369(5) ?
C1 S3 1.746(4) ?
C2 S4 1.750(4) ?
S3 C3 1.739(4) ?
S4 C3 1.722(4) ?
C3 S5 1.651(4) ?
S6 C4 1.752(4) ?
S7 C5 1.729(4) ?
C4 C5 1.349(5) ?
C4 S8 1.749(4) ?
C5 S9 1.759(4) ?
S8 C6 1.715(4) ?
S9 C6 1.760(4) ?
C6 S10 1.642(4) ?
S11 C7 1.749(4) ?
S12 C8 1.737(4) ?
C7 C8 1.363(5) ?
C7 S13 1.740(4) ?
C8 S14 1.748(4) ?
S13 C9 1.726(4) ?
S14 C9 1.718(4) ?
C9 S15 1.662(4) ?
As1 C28 1.901(4) ?
As1 C10 1.908(3) ?
As1 C22 1.910(4) ?
As1 C16 1.912(3) ?
C10 C11 1.383(5) ?
C10 C15 1.393(5) ?
C11 C12 1.394(5) ?
C11 H11 0.9500 ?
C12 C13 1.382(5) ?
C12 H12 0.9500 ?
C13 C14 1.383(5) ?
C13 H13 0.9500 ?
C14 C15 1.374(5) ?
C14 H14 0.9500 ?
C15 H15 0.9500 ?
C16 C17 1.387(5) ?
C16 C21 1.389(5) ?
C17 C18 1.390(5) ?
C17 H17 0.9500 ?
C18 C19 1.381(5) ?
C18 H18 0.9500 ?
C19 C20 1.367(5) ?
C19 H19 0.9500 ?
C20 C21 1.376(5) ?
C20 H20 0.9500 ?
C21 H21 0.9500 ?
C22 C27 1.384(5) ?
C22 C23 1.390(5) ?
C23 C24 1.386(5) ?
C23 H23 0.9500 ?
C24 C25 1.380(6) ?
C24 H24 0.9500 ?
C25 C26 1.379(5) ?
C25 H25 0.9500 ?
C26 C27 1.388(5) ?
C26 H26 0.9500 ?
C27 H27 0.9500 ?
C28 C33 1.388(5) ?
C28 C29 1.392(5) ?
C29 C30 1.384(5) ?
C29 H29 0.9500 ?
C30 C31 1.383(5) ?
C30 H30 0.9500 ?
C31 C32 1.376(5) ?
C31 H31 0.9500 ?
C32 C33 1.379(5) ?
C32 H32 0.9500 ?
C33 H33 0.9500 ?
As2 C40 1.901(4) ?
As2 C52 1.903(4) ?
As2 C46 1.905(4) ?
As2 C34 1.913(3) ?
C34 C39 1.382(5) ?
C34 C35 1.386(5) ?
C35 C36 1.397(5) ?
C35 H35 0.9500 ?
C36 C37 1.382(6) ?
C36 H36 0.9500 ?
C37 C38 1.376(6) ?
C37 H37 0.9500 ?
C38 C39 1.393(5) ?
C38 H38 0.9500 ?
C39 H39 0.9500 ?
C40 C45 1.384(5) ?
C40 C41 1.392(5) ?
C41 C42 1.383(6) ?
C41 H41 0.9500 ?
C42 C43 1.378(6) ?
C42 H42 0.9500 ?
C43 C44 1.391(5) ?
C43 H43 0.9500 ?
C44 C45 1.360(6) ?
C44 H44 0.9500 ?
C45 H45 0.9500 ?
C46 C47 1.388(5) ?
C46 C51 1.400(5) ?
C47 C48 1.379(5) ?
C47 H47 0.9500 ?
C48 C49 1.365(5) ?
C48 H48 0.9500 ?
C49 C50 1.392(6) ?
C49 H49 0.9500 ?
C50 C51 1.377(5) ?
C50 H50 0.9500 ?
C51 H51 0.9500 ?
C52 C53 1.376(5) ?
C52 C57 1.390(5) ?
C53 C54 1.392(5) ?
C53 H53 0.9500 ?
C54 C55 1.387(5) ?
C54 H54 0.9500 ?
C55 C56 1.374(6) ?
C55 H55 0.9500 ?
C56 C57 1.391(5) ?
C56 H56 0.9500 ?
C57 H57 0.9500 ?
O1 C58 1.230(6) ?
C58 C60 1.496(6) ?
C58 C59 1.561(7) ?
C59 H59A 0.9800 ?
C59 H59B 0.9800 ?
C59 H59C 0.9800 ?
C60 H60A 0.9800 ?
C60 H60B 0.9800 ?
C60 H60C 0.9800 ?
